data_1537421
loop_
_publ_author_name
'Hoppe, R.'
'Schwedes, B.'

_publ_section_title
;
 Zur Kristallstruktur von Li Bi O2
;
_journal_name_full 'Revue de Chimie Minerale'
_journal_page_first 583
_journal_page_last 590
_journal_volume 8
_journal_year 1971
_chemical_formula_sum 'Bi Li O2'
_chemical_name_systematic 'Li Bi O2'
_space_group_IT_number 72
_symmetry_space_group_name_Hall '-I 2 2c'
_symmetry_space_group_name_H-M 'I b a m'
_cell_angle_alpha 90
_cell_angle_beta 90
_cell_angle_gamma 90
_cell_formula_units_Z 8
_cell_length_a 17.978
_cell_length_b 5.189
_cell_length_c 4.978
_cell_volume 464.387
_citation_journal_id_ASTM RVCMA8
_cod_data_source_file Hoppe_RVCMA8_1971_727.cif
_cod_data_source_block Bi1Li1O2
_cod_original_cell_volume 464.3869
_cod_original_formula_sum 'Bi1 Li1 O2'
_cod_database_code 1537421

loop_
_symmetry_equiv_pos_as_xyz
x,y,z
-x,-y,z
x,-y,-z+1/2
-x,y,-z+1/2
-x,-y,-z
x,y,-z
-x,y,z-1/2
x,-y,z-1/2
x+1/2,y+1/2,z+1/2
-x+1/2,-y+1/2,z+1/2
x+1/2,-y+1/2,-z+1
-x+1/2,y+1/2,-z+1
-x+1/2,-y+1/2,-z+1/2
x+1/2,y+1/2,-z+1/2
-x+1/2,y+1/2,z
x+1/2,-y+1/2,z

loop_
_atom_site_label
_atom_site_type_symbol
_atom_site_fract_x
_atom_site_fract_y
_atom_site_fract_z
_atom_site_occupancy
_atom_site_U_iso_or_equiv
O2 O-2 0.088 -0.231 0 1 0.0
O1 O-2 0.211 0.261 0 1 0.0
Bi1 Bi+3 0.0893 0.2311 0 1 0.0
Li1 Li+1 0.25 0 0.25 1 0.0
